data_7047056
loop_
_publ_author_name
'Abad Gal\'an, Laura'
'Sobolev, Alexandre N.'
'Skelton, Brian W.'
'Zysman-Colman, Eli'
'Ogden, Mark I.'
'Massi, Massimiliano'

_publ_section_title
;
 Energy transfer between Eu<sup>3+</sup> and Nd<sup>3+</sup> in
 near-infrared emitting \b-triketonate coordination polymers.
;
_journal_issue 35
_journal_name_full 'Dalton transactions (Cambridge, England : 2003)'
_journal_page_first 12345
_journal_page_last 12352
_journal_paper_doi 10.1039/c8dt02499e
_journal_volume 47
_journal_year 2018
_chemical_formula_moiety 'C180 H132 Nd2 O26 Rb2, 2(C2 H6 O)'
_chemical_formula_sum 'C184 H144 Nd2 O28 Rb2'
_chemical_formula_weight 3262.40
_space_group_crystal_system triclinic
_space_group_IT_number 2
_space_group_name_Hall '-P 1'
_space_group_name_H-M_alt 'P -1'
_symmetry_space_group_name_Hall '-P 1'
_symmetry_space_group_name_H-M 'P -1'
_atom_sites_solution_hydrogens geom
_audit_creation_method SHELXL-2014/7
_audit_update_record
;
2018-03-13 deposited with the CCDC.
2018-07-20 downloaded from the CCDC.
;
_cell_angle_alpha 99.829(2)
_cell_angle_beta 107.431(2)
_cell_angle_gamma 90.137(2)
_cell_formula_units_Z 1
_cell_length_a 14.0539(2)
_cell_length_b 14.7835(3)
_cell_length_c 19.7708(4)
_cell_measurement_reflns_used 18941
_cell_measurement_temperature 100(2)
_cell_measurement_theta_max 29.698
_cell_measurement_theta_min 2.119
_cell_volume 3855.27(13)
_computing_cell_refinement 'CrysAlisPro 1.171.38.46 (Rigaku OD, 2015)'
_computing_data_collection 'CrysAlisPro 1.171.38.46 (Rigaku OD, 2015)'
_computing_data_reduction 'CrysAlisPro 1.171.38.46 (Rigaku OD, 2015)'
_computing_publication_material 'SHELXL-2014/7 (Sheldrick, 2015)'
_computing_structure_refinement 'SHELXL-2014/7 (Sheldrick, 2015)'
_computing_structure_solution 'SHELXS (Sheldrick, 2015)'
_diffrn_ambient_temperature 100(2)
_diffrn_detector_area_resol_mean 16.0009
_diffrn_measured_fraction_theta_full 0.999
_diffrn_measured_fraction_theta_max 0.927
_diffrn_measurement_device_type 'Oxford Diffraction Xcalibur-S, Sapphire3 CCD'
_diffrn_measurement_method '\w scans'
_diffrn_orient_matrix_type 'CrysAlisPro convention (1999,Acta A55,543-557)'
_diffrn_orient_matrix_UB_11 0.0082236
_diffrn_orient_matrix_UB_12 -0.0350404
_diffrn_orient_matrix_UB_13 0.0212177
_diffrn_orient_matrix_UB_21 0.0383354
_diffrn_orient_matrix_UB_22 -0.0163042
_diffrn_orient_matrix_UB_23 -0.0146855
_diffrn_orient_matrix_UB_31 0.0356397
_diffrn_orient_matrix_UB_32 0.0297516
_diffrn_orient_matrix_UB_33 0.0282009
_diffrn_radiation_monochromator graphite
_diffrn_radiation_source 'normal-focus sealed tube'
_diffrn_radiation_type MoK\a
_diffrn_radiation_wavelength 0.71073
_diffrn_reflns_av_R_equivalents 0.0650
_diffrn_reflns_av_unetI/netI 0.0766
_diffrn_reflns_Laue_measured_fraction_full 0.999
_diffrn_reflns_Laue_measured_fraction_max 0.927
_diffrn_reflns_limit_h_max 21
_diffrn_reflns_limit_h_min -21
_diffrn_reflns_limit_k_max 21
_diffrn_reflns_limit_k_min -21
_diffrn_reflns_limit_l_max 29
_diffrn_reflns_limit_l_min -28
_diffrn_reflns_number 84599
_diffrn_reflns_point_group_measured_fraction_full 0.999
_diffrn_reflns_point_group_measured_fraction_max 0.927
_diffrn_reflns_theta_full 25.242
_diffrn_reflns_theta_max 32.352
_diffrn_reflns_theta_min 2.008
_exptl_absorpt_coefficient_mu 1.367
_exptl_absorpt_correction_T_max 1.0
_exptl_absorpt_correction_T_min 0.85483
_exptl_absorpt_correction_type multi-scan
_exptl_absorpt_process_details
;
CrysAlisPro 1.171.38.46 (Rigaku Oxford Diffraction, 2015)
Empirical absorption correction using spherical harmonics,
 implemented in SCALE3 ABSPACK scaling algorithm.
;
_exptl_crystal_colour colorless
_exptl_crystal_density_diffrn 1.405
_exptl_crystal_description prism
_exptl_crystal_F_000 1666
_exptl_crystal_size_max 0.310
_exptl_crystal_size_mid 0.210
_exptl_crystal_size_min 0.120
_refine_diff_density_max 1.134
_refine_diff_density_min -0.660
_refine_diff_density_rms 0.115
_refine_ls_extinction_method none
_refine_ls_goodness_of_fit_ref 1.002
_refine_ls_hydrogen_treatment constr
_refine_ls_matrix_type full
_refine_ls_number_parameters 961
_refine_ls_number_reflns 25545
_refine_ls_number_restraints 13
_refine_ls_restrained_S_all 1.003
_refine_ls_R_factor_all 0.0748
_refine_ls_R_factor_gt 0.0496
_refine_ls_shift/su_max 0.001
_refine_ls_shift/su_mean 0.000
_refine_ls_structure_factor_coef Fsqd
_refine_ls_weighting_details 'w=1/[\s^2^(Fo^2^)+(0.0430P)^2^+1.5500P] where P=(Fo^2^+2Fc^2^)/3'
_refine_ls_weighting_scheme calc
_refine_ls_wR_factor_gt 0.0959
_refine_ls_wR_factor_ref 0.1069
_reflns_Friedel_coverage 0.000
_reflns_number_gt 19518
_reflns_number_total 25545
_reflns_threshold_expression 'I > 2\s(I)'
_cod_data_source_file c8dt02499e2.cif
_cod_data_source_block mxm256la
_cod_depositor_comments 'Adding full bibliography for 7047051--7047056.cif.'
_cod_database_code 7047056
_shelx_shelxl_version_number 2014/7
_shelx_space_group_comment
;
The symmetry employed for this shelxl refinement is uniquely defined
by the following loop, which should always be used as a source of
symmetry information in preference to the above space-group names.
They are only intended as comments.
;
_shelx_estimated_absorpt_t_min 0.677
_shelx_estimated_absorpt_t_max 0.853

loop_
_space_group_symop_operation_xyz
'x, y, z'
'-x, -y, -z'

loop_
_atom_site_label
_atom_site_type_symbol
_atom_site_fract_x
_atom_site_fract_y
_atom_site_fract_z
_atom_site_U_iso_or_equiv
_atom_site_adp_type
_atom_site_occupancy
_atom_site_site_symmetry_order
_atom_site_calc_flag
_atom_site_refinement_flags_posn
_atom_site_refinement_flags_adp
_atom_site_refinement_flags_occupancy
_atom_site_disorder_assembly
_atom_site_disorder_group
Nd1 Nd 0.53158(2) 0.23830(2) 0.18123(2) 0.01457(4) Uani 1 1 d . . . . .
Rb1 Rb 0.35894(2) 0.00123(2) 0.15708(2) 0.02105(6) Uani 1 1 d . . . . .
C11 C 0.26732(18) 0.32050(18) 0.09756(14) 0.0190(5) Uani 1 1 d . . . . .
O11 O 0.35446(12) 0.19088(12) 0.13370(9) 0.0184(4) Uani 1 1 d . . . . .
C110 C 0.27698(18) 0.23709(18) 0.12393(13) 0.0181(5) Uani 1 1 d . . . . .
C111 C 0.19254(18) 0.19866(18) 0.14503(15) 0.0207(5) Uani 1 1 d . . . . .
C112 C 0.14827(19) 0.11139(19) 0.11378(16) 0.0243(6) Uani 1 1 d . . . . .
H112 H 0.1680 0.0763 0.0758 0.029 Uiso 1 1 calc R U . . .
C113 C 0.0755(2) 0.0749(2) 0.13742(18) 0.0311(7) Uani 1 1 d . . . . .
H113 H 0.0450 0.0154 0.1154 0.037 Uiso 1 1 calc R U . . .
C114 C 0.0476(2) 0.1256(2) 0.1932(2) 0.0394(8) Uani 1 1 d . . . . .
H114 H -0.0014 0.1007 0.2101 0.047 Uiso 1 1 calc R U . . .
C115 C 0.0907(3) 0.2118(2) 0.2241(2) 0.0462(9) Uani 1 1 d . . . . .
H115 H 0.0710 0.2465 0.2623 0.055 Uiso 1 1 calc R U . . .
C116 C 0.1629(2) 0.2493(2) 0.20033(18) 0.0350(7) Uani 1 1 d . . . . .
H116 H 0.1918 0.3095 0.2219 0.042 Uiso 1 1 calc R U . . .
O12 O 0.43917(13) 0.34502(13) 0.11162(10) 0.0228(4) Uani 1 1 d . . . . .
C120 C 0.34949(18) 0.36377(17) 0.08515(14) 0.0186(5) Uani 1 1 d . . . . .
C121 C 0.33353(18) 0.43253(18) 0.03633(15) 0.0199(5) Uani 1 1 d . . . . .
C122 C 0.4014(2) 0.5075(2) 0.05270(17) 0.0290(6) Uani 1 1 d . . . . .
H122 H 0.4537 0.5177 0.0971 0.035 Uiso 1 1 calc R U . . .
C123 C 0.3935(2) 0.5670(2) 0.00505(19) 0.0367(8) Uani 1 1 d . . . . .
H123 H 0.4394 0.6189 0.0174 0.044 Uiso 1 1 calc R U . . .
C124 C 0.3196(2) 0.5520(2) -0.06049(18) 0.0360(7) Uani 1 1 d . . . . .
H124 H 0.3144 0.5936 -0.0930 0.043 Uiso 1 1 calc R U . . .
C125 C 0.2532(2) 0.4761(2) -0.07877(17) 0.0326(7) Uani 1 1 d . . . . .
H125 H 0.2037 0.4641 -0.1246 0.039 Uiso 1 1 calc R U . . .
C126 C 0.2593(2) 0.4174(2) -0.02973(16) 0.0258(6) Uani 1 1 d . . . . .
H126 H 0.2122 0.3665 -0.0416 0.031 Uiso 1 1 calc R U . . .
O13 O 0.09588(13) 0.30843(13) 0.03110(11) 0.0267(4) Uani 1 1 d . . . . .
C130 C 0.16497(19) 0.35626(18) 0.07550(15) 0.0207(5) Uani 1 1 d . . . . .
C131 C 0.14648(19) 0.44948(18) 0.11101(14) 0.0211(5) Uani 1 1 d . . . . .
C132 C 0.0511(2) 0.4822(2) 0.08723(16) 0.0266(6) Uani 1 1 d . . . . .
H132 H 0.0007 0.4461 0.0487 0.032 Uiso 1 1 calc R U . . .
C133 C 0.0300(2) 0.5671(2) 0.11967(18) 0.0355(7) Uani 1 1 d . . . . .
H133 H -0.0347 0.5893 0.1030 0.043 Uiso 1 1 calc R U . . .
C134 C 0.1018(3) 0.6191(2) 0.17555(19) 0.0421(8) Uani 1 1 d . . . . .
H134 H 0.0868 0.6772 0.1977 0.050 Uiso 1 1 calc R U . . .
C135 C 0.1958(3) 0.5872(2) 0.19975(19) 0.0440(9) Uani 1 1 d . . . . .
H135 H 0.2455 0.6235 0.2386 0.053 Uiso 1 1 calc R U . . .
C136 C 0.2182(2) 0.5029(2) 0.16784(17) 0.0340(7) Uani 1 1 d . . . . .
H136 H 0.2832 0.4813 0.1850 0.041 Uiso 1 1 calc R U . . .
C21 C 0.65683(17) 0.05978(17) 0.07753(13) 0.0165(5) Uani 1 1 d . . . . .
O21 O 0.59595(13) 0.21007(12) 0.08045(9) 0.0191(4) Uani 1 1 d . . . . .
C210 C 0.65320(17) 0.15146(17) 0.06286(13) 0.0166(5) Uani 1 1 d . . . . .
C211 C 0.72291(18) 0.18419(18) 0.02647(14) 0.0201(5) Uani 1 1 d . . . . .
C212 C 0.6861(2) 0.2133(2) -0.03899(16) 0.0263(6) Uani 1 1 d . . . . .
H212 H 0.6161 0.2101 -0.0624 0.032 Uiso 1 1 calc R U . . .
C213 C 0.7514(2) 0.2471(2) -0.07027(18) 0.0381(8) Uani 1 1 d . . . . .
H213 H 0.7264 0.2658 -0.1157 0.046 Uiso 1 1 calc R U . . .
C214 C 0.8534(2) 0.2536(3) -0.0353(2) 0.0434(9) Uani 1 1 d . . . . .
H214 H 0.8980 0.2775 -0.0565 0.052 Uiso 1 1 calc R U . . .
C215 C 0.8900(2) 0.2255(3) 0.0301(2) 0.0454(9) Uani 1 1 d . . . . .
H215 H 0.9599 0.2303 0.0541 0.055 Uiso 1 1 calc R U . . .
C216 C 0.8250(2) 0.1903(2) 0.06100(18) 0.0340(7) Uani 1 1 d . . . . .
H216 H 0.8503 0.1703 0.1059 0.041 Uiso 1 1 calc R U . . .
O22 O 0.53218(13) 0.07564(12) 0.13667(10) 0.0200(4) Uani 1 1 d . . . . .
C220 C 0.59229(17) 0.02703(17) 0.11143(13) 0.0164(5) Uani 1 1 d . . . . .
C221 C 0.58878(17) -0.07205(17) 0.11870(14) 0.0178(5) Uani 1 1 d . . . . .
C222 C 0.58842(19) -0.0935(2) 0.18452(15) 0.0240(6) Uani 1 1 d . . . . .
H222 H 0.5882 -0.0456 0.2232 0.029 Uiso 1 1 calc R U . . .
C223 C 0.5884(2) -0.1842(2) 0.19382(18) 0.0324(7) Uani 1 1 d . . . . .
H223 H 0.5893 -0.1985 0.2390 0.039 Uiso 1 1 calc R U . . .
C224 C 0.5871(2) -0.2541(2) 0.13701(19) 0.0350(7) Uani 1 1 d . . . . .
H224 H 0.5878 -0.3163 0.1435 0.042 Uiso 1 1 calc R U . . .
C225 C 0.5847(2) -0.2337(2) 0.07129(18) 0.0287(6) Uani 1 1 d . . . . .
H225 H 0.5821 -0.2821 0.0323 0.034 Uiso 1 1 calc R U . . .
C226 C 0.58606(18) -0.14318(18) 0.06154(15) 0.0215(5) Uani 1 1 d . . . . .
H226 H 0.5851 -0.1295 0.0161 0.026 Uiso 1 1 calc R U . . .
O23 O 0.72910(14) -0.01097(13) -0.01031(10) 0.0241(4) Uani 1 1 d . . . . .
C230 C 0.72752(18) -0.00168(18) 0.05223(14) 0.0183(5) Uani 1 1 d . . . . .
C231 C 0.80016(18) -0.05071(18) 0.10386(13) 0.0178(5) Uani 1 1 d . . . . .
C232 C 0.84462(18) -0.12708(18) 0.07709(15) 0.0206(5) Uani 1 1 d . . . . .
H232 H 0.8275 -0.1480 0.0265 0.025 Uiso 1 1 calc R U . . .
C233 C 0.9133(2) -0.17259(19) 0.12326(16) 0.0253(6) Uani 1 1 d . . . . .
H233 H 0.9432 -0.2247 0.1046 0.030 Uiso 1 1 calc R U . . .
C234 C 0.9385(2) -0.1420(2) 0.19708(16) 0.0306(7) Uani 1 1 d . . . . .
H234 H 0.9857 -0.1732 0.2290 0.037 Uiso 1 1 calc R U . . .
C235 C 0.8952(2) -0.0661(2) 0.22420(15) 0.0289(6) Uani 1 1 d . . . . .
H235 H 0.9130 -0.0453 0.2748 0.035 Uiso 1 1 calc R U . . .
C236 C 0.82580(19) -0.02016(19) 0.17806(14) 0.0222(5) Uani 1 1 d . . . . .
H236 H 0.7960 0.0318 0.1969 0.027 Uiso 1 1 calc R U . . .
C31 C 0.62778(19) 0.16847(19) 0.36899(14) 0.0218(5) Uani 1 1 d . . . . .
O31 O 0.67673(13) 0.18576(14) 0.26656(10) 0.0240(4) Uani 1 1 d . . . . .
C310 C 0.69699(19) 0.16534(18) 0.32839(14) 0.0204(5) Uani 1 1 d . . . . .
C311 C 0.80021(19) 0.13344(19) 0.35772(14) 0.0209(5) Uani 1 1 d . . . . .
C312 C 0.8802(2) 0.1781(2) 0.34704(15) 0.0254(6) Uani 1 1 d . . . . .
H312 H 0.8689 0.2276 0.3212 0.030 Uiso 1 1 calc R U . . .
C313 C 0.9767(2) 0.1507(2) 0.37397(16) 0.0293(6) Uani 1 1 d . . . . .
H313 H 1.0313 0.1825 0.3677 0.035 Uiso 1 1 calc R U . . .
C314 C 0.9930(2) 0.0770(2) 0.40996(15) 0.0309(7) Uani 1 1 d . . . . .
H314 H 1.0590 0.0585 0.4287 0.037 Uiso 1 1 calc R U . . .
C315 C 0.9139(2) 0.0302(2) 0.41871(15) 0.0298(6) Uani 1 1 d . . . . .
H315 H 0.9251 -0.0214 0.4423 0.036 Uiso 1 1 calc R U . . .
C316 C 0.8175(2) 0.0588(2) 0.39299(14) 0.0255(6) Uani 1 1 d . . . . .
H316 H 0.7631 0.0269 0.3996 0.031 Uiso 1 1 calc R U . . .
O32 O 0.48516(13) 0.15977(13) 0.26728(9) 0.0199(4) Uani 1 1 d . . . . .
C320 C 0.52377(19) 0.17392(19) 0.33464(14) 0.0211(5) Uani 1 1 d D . . . .
C321 C 0.4544(4) 0.2157(4) 0.3769(3) 0.0181(13) Uiso 0.5 1 d D . P A 1
C322 C 0.3513(4) 0.1908(4) 0.3476(3) 0.0272(12) Uiso 0.5 1 d . . P A 1
H322 H 0.3285 0.1451 0.3054 0.033 Uiso 0.5 1 calc R U P A 1
C323 C 0.2826(5) 0.2317(5) 0.3790(4) 0.0364(14) Uiso 0.5 1 d . . P A 1
H323 H 0.2135 0.2141 0.3583 0.044 Uiso 0.5 1 calc R U P A 1
C324 C 0.3143(5) 0.2975(4) 0.4401(3) 0.0315(13) Uiso 0.5 1 d . . P A 1
H324 H 0.2674 0.3258 0.4618 0.038 Uiso 0.5 1 calc R U P A 1
C325 C 0.4156(4) 0.3228(4) 0.4703(3) 0.0230(12) Uiso 0.5 1 d . . P A 1
H325 H 0.4376 0.3671 0.5134 0.028 Uiso 0.5 1 calc R U P A 1
C326 C 0.4845(5) 0.2846(5) 0.4385(4) 0.0241(16) Uiso 0.5 1 d . . P A 1
H326 H 0.5529 0.3052 0.4585 0.029 Uiso 0.5 1 calc R U P A 1
C31' C 0.4529(4) 0.1880(5) 0.3773(3) 0.0248(15) Uiso 0.5 1 d D . P A 2
C32' C 0.3616(5) 0.1412(5) 0.3525(4) 0.0341(14) Uiso 0.5 1 d . . P A 2
H32' H 0.3473 0.0928 0.3119 0.041 Uiso 0.5 1 calc R U P A 2
C33' C 0.2900(6) 0.1647(6) 0.3869(4) 0.0508(19) Uiso 0.5 1 d . . P A 2
H33' H 0.2270 0.1315 0.3707 0.061 Uiso 0.5 1 calc R U P A 2
C34' C 0.3102(6) 0.2355(6) 0.4439(5) 0.057(2) Uiso 0.5 1 d . . P A 2
H34' H 0.2608 0.2514 0.4670 0.068 Uiso 0.5 1 calc R U P A 2
C35' C 0.3996(6) 0.2839(6) 0.4683(4) 0.0435(18) Uiso 0.5 1 d . . P A 2
H35' H 0.4113 0.3345 0.5071 0.052 Uiso 0.5 1 calc R U P A 2
C36' C 0.4744(5) 0.2597(5) 0.4367(4) 0.0263(17) Uiso 0.5 1 d . . P A 2
H36' H 0.5384 0.2912 0.4551 0.032 Uiso 0.5 1 calc R U P A 2
O33 O 0.61856(16) 0.10911(15) 0.47098(11) 0.0365(5) Uani 1 1 d . . . . .
C330 C 0.6617(2) 0.1613(2) 0.44624(15) 0.0246(6) Uani 1 1 d . . . . .
C331 C 0.7475(2) 0.2220(2) 0.49708(14) 0.0238(6) Uani 1 1 d . . . . .
C332 C 0.8000(2) 0.1944(2) 0.56126(15) 0.0295(6) Uani 1 1 d . . . . .
H332 H 0.7852 0.1354 0.5698 0.035 Uiso 1 1 calc R U . . .
C333 C 0.8737(2) 0.2528(2) 0.61268(17) 0.0373(8) Uani 1 1 d . . . . .
H333 H 0.9104 0.2335 0.6560 0.045 Uiso 1 1 calc R U . . .
C334 C 0.8938(2) 0.3392(2) 0.60087(17) 0.0383(8) Uani 1 1 d . . . . .
H334 H 0.9438 0.3795 0.6365 0.046 Uiso 1 1 calc R U . . .
C335 C 0.8419(2) 0.3672(2) 0.53780(17) 0.0354(7) Uani 1 1 d . . . . .
H335 H 0.8562 0.4267 0.5300 0.042 Uiso 1 1 calc R U . . .
C336 C 0.7689(2) 0.3090(2) 0.48561(16) 0.0285(6) Uani 1 1 d . . . . .
H336 H 0.7334 0.3284 0.4420 0.034 Uiso 1 1 calc R U . . .
C41 C 0.6627(2) 0.45842(19) 0.31620(15) 0.0243(6) Uani 1 1 d . . . . .
O41 O 0.51693(14) 0.35819(13) 0.27470(11) 0.0281(4) Uani 1 1 d . . . . .
C410 C 0.5599(2) 0.43544(19) 0.30688(15) 0.0256(6) Uani 1 1 d . . . . .
C411 C 0.4956(2) 0.5043(2) 0.33349(16) 0.0304(7) Uani 1 1 d . . . . .
C412 C 0.4254(3) 0.4752(3) 0.3623(2) 0.0444(9) Uani 1 1 d . . . . .
H412 H 0.4191 0.4122 0.3655 0.053 Uiso 1 1 calc R U . . .
C413 C 0.3635(3) 0.5379(3) 0.3868(2) 0.0541(11) Uani 1 1 d . . . . .
H413 H 0.3177 0.5185 0.4091 0.065 Uiso 1 1 calc R U . . .
C414 C 0.3696(3) 0.6282(3) 0.3784(2) 0.0515(11) Uani 1 1 d . . . . .
H414 H 0.3272 0.6710 0.3944 0.062 Uiso 1 1 calc R U . . .
C415 C 0.4362(3) 0.6568(3) 0.3471(2) 0.0463(9) Uani 1 1 d . . . . .
H415 H 0.4386 0.7187 0.3403 0.056 Uiso 1 1 calc R U . . .
C416 C 0.5002(2) 0.5952(2) 0.32528(18) 0.0364(7) Uani 1 1 d . . . . .
H416 H 0.5475 0.6155 0.3046 0.044 Uiso 1 1 calc R U . . .
O42 O 0.66916(13) 0.35185(13) 0.21375(9) 0.0216(4) Uani 1 1 d . . . . .
C420 C 0.7130(2) 0.40691(18) 0.27116(14) 0.0218(5) Uani 1 1 d . . . . .
C421 C 0.8251(2) 0.41548(18) 0.29135(15) 0.0235(6) Uani 1 1 d . . . . .
C422 C 0.8706(2) 0.4102(2) 0.23755(17) 0.0299(6) Uani 1 1 d . . . . .
H422 H 0.8308 0.4021 0.1885 0.036 Uiso 1 1 calc R U . . .
C423 C 0.9740(2) 0.4168(2) 0.2550(2) 0.0406(8) Uani 1 1 d . . . . .
H423 H 1.0047 0.4163 0.2181 0.049 Uiso 1 1 calc R U . . .
C424 C 1.0325(2) 0.4240(2) 0.3259(2) 0.0424(9) Uani 1 1 d . . . . .
H424 H 1.1032 0.4278 0.3377 0.051 Uiso 1 1 calc R U . . .
C425 C 0.9884(2) 0.4257(2) 0.37962(19) 0.0371(8) Uani 1 1 d . . . . .
H425 H 1.0287 0.4288 0.4282 0.045 Uiso 1 1 calc R U . . .
C426 C 0.8850(2) 0.4228(2) 0.36276(16) 0.0288(6) Uani 1 1 d . . . . .
H426 H 0.8548 0.4258 0.4001 0.035 Uiso 1 1 calc R U . . .
O43 O 0.70764(17) 0.53645(15) 0.43705(11) 0.0361(5) Uani 1 1 d . . . . .
C430 C 0.7145(2) 0.5342(2) 0.37630(16) 0.0265(6) Uani 1 1 d . . . . .
C431 C 0.7717(2) 0.61140(19) 0.36250(16) 0.0268(6) Uani 1 1 d . . . . .
C432 C 0.8372(2) 0.6686(2) 0.42096(18) 0.0336(7) Uani 1 1 d . . . . .
H432 H 0.8487 0.6556 0.4681 0.040 Uiso 1 1 calc R U . . .
C433 C 0.8858(3) 0.7446(2) 0.4110(2) 0.0420(8) Uani 1 1 d . . . . .
H433 H 0.9308 0.7835 0.4512 0.050 Uiso 1 1 calc R U . . .
C434 C 0.8687(3) 0.7636(2) 0.3424(2) 0.0423(8) Uani 1 1 d . . . . .
H434 H 0.9013 0.8162 0.3356 0.051 Uiso 1 1 calc R U . . .
C435 C 0.8045(2) 0.7068(2) 0.28366(19) 0.0370(7) Uani 1 1 d . . . . .
H435 H 0.7937 0.7197 0.2366 0.044 Uiso 1 1 calc R U . . .
C436 C 0.7562(2) 0.6311(2) 0.29355(17) 0.0314(7) Uani 1 1 d . . . . .
H436 H 0.7120 0.5920 0.2531 0.038 Uiso 1 1 calc R U . . .
O1 O 0.3342(4) -0.0695(4) 0.2723(3) 0.0509(13) Uiso 0.5 1 d D . P B 1
H1 H 0.3754 -0.0542 0.3135 0.076 Uiso 0.5 1 calc R U P B 1
C2 C 0.2436(5) -0.1057(4) 0.2783(5) 0.049(2) Uiso 0.5 1 d D . P B 1
H2A H 0.2580 -0.1569 0.3056 0.059 Uiso 0.5 1 calc R U P B 1
H2B H 0.1979 -0.1303 0.2296 0.059 Uiso 0.5 1 calc R U P B 1
C3 C 0.1938(5) -0.0324(5) 0.3161(4) 0.0473(18) Uiso 0.5 1 d D . P B 1
H3A H 0.1318 -0.0585 0.3198 0.071 Uiso 0.5 1 calc R U P B 1
H3B H 0.2387 -0.0087 0.3646 0.071 Uiso 0.5 1 calc R U P B 1
H3C H 0.1786 0.0179 0.2888 0.071 Uiso 0.5 1 calc R U P B 1
O4 O 0.4640(4) -0.0209(3) 0.4074(3) 0.0535(13) Uiso 0.5 1 d D . P C 1
H4 H 0.5021 0.0252 0.4123 0.080 Uiso 0.5 1 calc R U P C 1
C5 C 0.5214(5) -0.0932(5) 0.4340(4) 0.0496(18) Uiso 0.5 1 d D . P C 1
H5A H 0.4758 -0.1437 0.4352 0.060 Uiso 0.5 1 calc R U P C 1
H5B H 0.5640 -0.0703 0.4841 0.060 Uiso 0.5 1 calc R U P C 1
C6 C 0.5865(7) -0.1302(6) 0.3890(6) 0.077(3) Uiso 0.5 1 d D . P C 1
H6A H 0.6246 -0.1798 0.4094 0.116 Uiso 0.5 1 calc R U P C 1
H6B H 0.5447 -0.1541 0.3396 0.116 Uiso 0.5 1 calc R U P C 1
H6C H 0.6328 -0.0808 0.3884 0.116 Uiso 0.5 1 calc R U P C 1
O1' O 0.3828(3) -0.0920(3) 0.2762(2) 0.0340(10) Uiso 0.5 1 d D . P B 2
H1' H 0.4400 -0.0838 0.3064 0.051 Uiso 0.5 1 calc R U P B 2
C2' C 0.3113(4) -0.1088(5) 0.3113(3) 0.0491(18) Uiso 0.5 1 d D . P B 2
H2'A H 0.3300 -0.0699 0.3598 0.059 Uiso 0.5 1 calc R U P B 2
H2'B H 0.3114 -0.1739 0.3171 0.059 Uiso 0.5 1 calc R U P B 2
C3' C 0.2087(4) -0.0879(6) 0.2687(4) 0.054(2) Uiso 0.5 1 d D . P B 2
H3'A H 0.1609 -0.0999 0.2938 0.081 Uiso 0.5 1 calc R U P B 2
H3'B H 0.2084 -0.0231 0.2635 0.081 Uiso 0.5 1 calc R U P B 2
H3'C H 0.1899 -0.1270 0.2209 0.081 Uiso 0.5 1 calc R U P B 2
O4' O 0.5642(4) -0.0661(4) 0.3817(3) 0.0546(14) Uiso 0.5 1 d D . P D 2
H4' H 0.5773 -0.0112 0.4029 0.082 Uiso 0.5 1 calc R U P D 2
C5' C 0.6051(6) -0.1259(6) 0.4312(5) 0.060(2) Uiso 0.5 1 d D . P D 2
H5'A H 0.5936 -0.1899 0.4045 0.072 Uiso 0.5 1 calc R U P D 2
H5'B H 0.5679 -0.1204 0.4670 0.072 Uiso 0.5 1 calc R U P D 2
C6' C 0.7096(5) -0.1098(7) 0.4694(4) 0.073(3) Uiso 0.5 1 d D . P D 2
H6'A H 0.7303 -0.1542 0.5019 0.109 Uiso 0.5 1 calc R U P D 2
H6'B H 0.7479 -0.1170 0.4349 0.109 Uiso 0.5 1 calc R U P D 2
H6'C H 0.7222 -0.0472 0.4976 0.109 Uiso 0.5 1 calc R U P D 2

loop_
_atom_site_aniso_label
_atom_site_aniso_U_11
_atom_site_aniso_U_22
_atom_site_aniso_U_33
_atom_site_aniso_U_23
_atom_site_aniso_U_13
_atom_site_aniso_U_12
Nd1 0.01276(6) 0.01504(7) 0.01605(7) 0.00273(5) 0.00461(5) 0.00133(4)
Rb1 0.02076(12) 0.02228(13) 0.02171(13) 0.00680(10) 0.00730(10) -0.00014(9)
C11 0.0138(11) 0.0185(13) 0.0259(13) 0.0053(10) 0.0070(10) 0.0020(9)
O11 0.0125(8) 0.0183(9) 0.0237(9) 0.0052(7) 0.0039(7) 0.0023(7)
C110 0.0162(11) 0.0201(13) 0.0165(12) 0.0020(9) 0.0035(9) 0.0003(9)
C111 0.0181(12) 0.0220(13) 0.0266(14) 0.0116(10) 0.0095(10) 0.0039(10)
C112 0.0186(12) 0.0262(15) 0.0302(15) 0.0076(11) 0.0091(11) 0.0018(10)
C113 0.0207(13) 0.0302(16) 0.0462(19) 0.0147(13) 0.0115(13) -0.0017(11)
C114 0.0314(16) 0.047(2) 0.057(2) 0.0265(17) 0.0294(16) 0.0090(14)
C115 0.060(2) 0.040(2) 0.061(2) 0.0137(17) 0.050(2) 0.0114(17)
C116 0.0487(19) 0.0258(16) 0.0410(18) 0.0051(13) 0.0299(16) 0.0033(14)
O12 0.0147(8) 0.0229(10) 0.0320(11) 0.0113(8) 0.0055(8) 0.0027(7)
C120 0.0157(11) 0.0157(12) 0.0243(13) 0.0037(10) 0.0056(10) 0.0030(9)
C121 0.0139(11) 0.0192(13) 0.0284(14) 0.0089(10) 0.0065(10) 0.0044(9)
C122 0.0229(13) 0.0235(15) 0.0364(17) 0.0098(12) 0.0002(12) -0.0049(11)
C123 0.0309(16) 0.0260(16) 0.050(2) 0.0172(14) 0.0021(14) -0.0091(12)
C124 0.0299(16) 0.0337(18) 0.047(2) 0.0238(15) 0.0065(14) -0.0012(13)
C125 0.0285(15) 0.0335(17) 0.0338(17) 0.0141(13) 0.0023(13) -0.0038(12)
C126 0.0197(13) 0.0257(15) 0.0321(16) 0.0117(12) 0.0044(11) -0.0026(11)
O13 0.0165(9) 0.0250(11) 0.0364(12) 0.0047(8) 0.0052(8) 0.0008(8)
C130 0.0177(12) 0.0207(13) 0.0278(14) 0.0091(10) 0.0102(11) 0.0039(10)
C131 0.0196(12) 0.0218(13) 0.0248(14) 0.0067(10) 0.0096(11) 0.0060(10)
C132 0.0205(13) 0.0273(15) 0.0334(16) 0.0078(12) 0.0088(12) 0.0066(11)
C133 0.0270(15) 0.0352(18) 0.047(2) 0.0103(15) 0.0138(14) 0.0146(13)
C134 0.050(2) 0.0348(19) 0.041(2) 0.0037(15) 0.0157(17) 0.0188(16)
C135 0.046(2) 0.036(2) 0.0355(19) -0.0083(15) -0.0019(15) 0.0097(15)
C136 0.0277(15) 0.0354(18) 0.0331(17) 0.0028(13) 0.0025(13) 0.0107(13)
C21 0.0138(11) 0.0196(12) 0.0169(12) 0.0032(9) 0.0057(9) 0.0007(9)
O21 0.0208(9) 0.0189(9) 0.0192(9) 0.0060(7) 0.0073(7) 0.0053(7)
C210 0.0141(11) 0.0215(13) 0.0128(11) 0.0025(9) 0.0022(9) 0.0002(9)
C211 0.0178(12) 0.0215(13) 0.0232(13) 0.0052(10) 0.0089(10) 0.0012(10)
C212 0.0197(13) 0.0329(16) 0.0333(16) 0.0164(12) 0.0129(12) 0.0070(11)
C213 0.0349(17) 0.052(2) 0.0412(19) 0.0290(16) 0.0201(15) 0.0073(15)
C214 0.0322(17) 0.054(2) 0.060(2) 0.0275(18) 0.0283(17) 0.0046(15)
C215 0.0181(14) 0.062(2) 0.064(2) 0.0291(19) 0.0138(15) -0.0012(15)
C216 0.0201(14) 0.049(2) 0.0366(17) 0.0202(15) 0.0068(13) -0.0025(13)
O22 0.0195(9) 0.0175(9) 0.0261(10) 0.0012(7) 0.0128(8) 0.0024(7)
C220 0.0149(11) 0.0163(12) 0.0153(12) 0.0009(9) 0.0015(9) 0.0003(9)
C221 0.0124(11) 0.0172(12) 0.0227(13) 0.0009(9) 0.0053(10) -0.0001(9)
C222 0.0228(13) 0.0271(15) 0.0233(14) 0.0064(11) 0.0077(11) 0.0016(11)
C223 0.0276(15) 0.0328(17) 0.0373(17) 0.0182(14) 0.0042(13) 0.0023(12)
C224 0.0232(14) 0.0199(15) 0.059(2) 0.0109(14) 0.0054(14) 0.0026(11)
C225 0.0195(13) 0.0195(14) 0.0442(18) -0.0024(12) 0.0097(12) 0.0005(10)
C226 0.0146(11) 0.0217(13) 0.0281(14) -0.0007(10) 0.0090(10) -0.0008(10)
O23 0.0250(10) 0.0296(11) 0.0191(9) 0.0036(8) 0.0094(8) 0.0070(8)
C230 0.0159(11) 0.0200(13) 0.0196(12) 0.0026(10) 0.0070(10) 0.0015(9)
C231 0.0143(11) 0.0198(13) 0.0192(12) 0.0024(9) 0.0055(9) 0.0002(9)
C232 0.0191(12) 0.0201(13) 0.0227(13) 0.0015(10) 0.0076(10) 0.0033(10)
C233 0.0221(13) 0.0221(14) 0.0319(15) 0.0051(11) 0.0080(12) 0.0051(10)
C234 0.0258(14) 0.0300(16) 0.0327(16) 0.0104(13) 0.0012(12) 0.0053(12)
C235 0.0297(15) 0.0334(17) 0.0188(14) 0.0038(11) 0.0008(11) 0.0033(12)
C236 0.0204(12) 0.0222(14) 0.0217(13) 0.0013(10) 0.0043(10) 0.0012(10)
C31 0.0211(12) 0.0233(14) 0.0187(13) 0.0041(10) 0.0025(10) -0.0021(10)
O31 0.0191(9) 0.0323(11) 0.0211(10) 0.0114(8) 0.0030(8) 0.0035(8)
C310 0.0189(12) 0.0187(13) 0.0204(13) 0.0041(10) 0.0006(10) 0.0002(10)
C311 0.0205(12) 0.0230(14) 0.0167(12) 0.0017(10) 0.0029(10) 0.0041(10)
C312 0.0228(13) 0.0302(16) 0.0224(14) 0.0064(11) 0.0048(11) 0.0031(11)
C313 0.0214(13) 0.0390(18) 0.0264(15) 0.0036(12) 0.0067(12) 0.0024(12)
C314 0.0255(14) 0.0401(18) 0.0207(14) 0.0030(12) -0.0013(11) 0.0113(13)
C315 0.0357(16) 0.0291(16) 0.0211(14) 0.0062(11) 0.0021(12) 0.0135(12)
C316 0.0262(14) 0.0258(15) 0.0213(14) 0.0034(11) 0.0026(11) 0.0024(11)
O32 0.0192(9) 0.0244(10) 0.0157(9) 0.0028(7) 0.0049(7) -0.0013(7)
C320 0.0196(12) 0.0245(14) 0.0193(13) 0.0041(10) 0.0063(10) -0.0036(10)
O33 0.0417(13) 0.0406(13) 0.0252(11) 0.0149(9) 0.0024(9) -0.0113(10)
C330 0.0240(13) 0.0287(15) 0.0200(13) 0.0061(11) 0.0040(11) 0.0018(11)
C331 0.0225(13) 0.0287(15) 0.0196(13) 0.0031(11) 0.0059(11) 0.0050(11)
C332 0.0303(15) 0.0339(17) 0.0242(15) 0.0093(12) 0.0060(12) 0.0067(12)
C333 0.0336(17) 0.046(2) 0.0244(16) 0.0062(14) -0.0027(13) 0.0054(14)
C334 0.0346(17) 0.044(2) 0.0283(17) -0.0023(14) 0.0020(13) -0.0059(14)
C335 0.0370(17) 0.0335(18) 0.0331(17) 0.0000(13) 0.0104(14) -0.0067(14)
C336 0.0292(15) 0.0294(16) 0.0246(15) 0.0042(12) 0.0049(12) 0.0012(12)
C41 0.0262(13) 0.0202(14) 0.0259(14) 0.0025(11) 0.0079(11) -0.0043(11)
O41 0.0294(10) 0.0216(10) 0.0347(11) -0.0062(8) 0.0183(9) -0.0054(8)
C410 0.0281(14) 0.0223(14) 0.0268(15) 0.0000(11) 0.0115(12) -0.0014(11)
C411 0.0298(15) 0.0281(16) 0.0308(16) -0.0063(12) 0.0117(13) 0.0013(12)
C412 0.0436(19) 0.038(2) 0.058(2) 0.0012(17) 0.0303(18) 0.0072(15)
C413 0.043(2) 0.061(3) 0.063(3) -0.004(2) 0.031(2) 0.0119(19)
C414 0.0381(19) 0.053(3) 0.047(2) -0.0193(18) 0.0042(17) 0.0190(17)
C415 0.0351(18) 0.0329(19) 0.055(2) -0.0096(16) -0.0010(17) 0.0094(14)
C416 0.0316(16) 0.0278(17) 0.0422(19) -0.0048(14) 0.0060(14) 0.0011(13)
O42 0.0214(9) 0.0256(10) 0.0180(9) 0.0015(7) 0.0075(7) -0.0050(7)
C420 0.0257(13) 0.0177(13) 0.0236(14) 0.0067(10) 0.0081(11) -0.0033(10)
C421 0.0230(13) 0.0178(13) 0.0288(15) 0.0050(11) 0.0061(11) -0.0016(10)
C422 0.0260(14) 0.0331(17) 0.0328(16) 0.0101(13) 0.0100(12) 0.0034(12)
C423 0.0289(16) 0.046(2) 0.050(2) 0.0089(16) 0.0161(15) 0.0025(14)
C424 0.0213(15) 0.0354(19) 0.063(2) 0.0014(16) 0.0057(16) 0.0025(13)
C425 0.0297(16) 0.0281(17) 0.0420(19) 0.0010(14) -0.0037(14) 0.0002(13)
C426 0.0283(15) 0.0237(15) 0.0306(16) 0.0037(12) 0.0040(12) -0.0015(11)
O43 0.0447(13) 0.0331(13) 0.0280(12) -0.0017(9) 0.0113(10) -0.0050(10)
C430 0.0278(14) 0.0233(15) 0.0266(15) 0.0011(11) 0.0074(12) 0.0005(11)
C431 0.0255(14) 0.0196(14) 0.0321(16) 0.0025(11) 0.0052(12) 0.0008(11)
C432 0.0323(16) 0.0294(17) 0.0343(17) -0.0016(13) 0.0071(13) -0.0023(13)
C433 0.0392(18) 0.0297(18) 0.049(2) -0.0061(15) 0.0086(16) -0.0121(14)
C434 0.0401(18) 0.0260(17) 0.060(2) 0.0079(15) 0.0133(17) -0.0076(14)
C435 0.0324(16) 0.0325(18) 0.045(2) 0.0149(14) 0.0058(14) 0.0001(13)
C436 0.0275(15) 0.0259(16) 0.0361(17) 0.0066(12) 0.0022(13) -0.0029(12)

loop_
_atom_type_symbol
_atom_type_description
_atom_type_scat_dispersion_real
_atom_type_scat_dispersion_imag
_atom_type_scat_source
C C 0.0033 0.0016 'International Tables Vol C Tables 4.2.6.8 and 6.1.1.4'
H H 0.0000 0.0000 'International Tables Vol C Tables 4.2.6.8 and 6.1.1.4'
O O 0.0106 0.0060 'International Tables Vol C Tables 4.2.6.8 and 6.1.1.4'
Rb Rb -0.9393 2.9676 'International Tables Vol C Tables 4.2.6.8 and 6.1.1.4'
Nd Nd -0.1943 3.0179 'International Tables Vol C Tables 4.2.6.8 and 6.1.1.4'

loop_
_geom_angle_atom_site_label_1
_geom_angle_atom_site_label_2
_geom_angle_atom_site_label_3
_geom_angle
_geom_angle_site_symmetry_1
_geom_angle_site_symmetry_3
O41 Nd1 O12 79.14(7) . .
O41 Nd1 O21 141.70(6) . .
O12 Nd1 O21 80.59(6) . .
O41 Nd1 O22 148.57(7) . .
O12 Nd1 O22 124.31(6) . .
O21 Nd1 O22 68.40(6) . .
O41 Nd1 O42 69.70(6) . .
O12 Nd1 O42 84.86(6) . .
O21 Nd1 O42 76.41(6) . .
O22 Nd1 O42 127.44(6) . .
O41 Nd1 O11 96.23(6) . .
O12 Nd1 O11 68.68(6) . .
O21 Nd1 O11 106.12(6) . .
O22 Nd1 O11 76.92(6) . .
O42 Nd1 O11 152.24(6) . .
O41 Nd1 O32 74.75(6) . .
O12 Nd1 O32 128.60(6) . .
O21 Nd1 O32 141.74(6) . .
O22 Nd1 O32 74.01(6) . .
O42 Nd1 O32 124.20(6) . .
O11 Nd1 O32 71.11(6) . .
O41 Nd1 O31 89.79(7) . .
O12 Nd1 O31 155.49(6) . .
O21 Nd1 O31 95.58(6) . .
O22 Nd1 O31 75.12(6) . .
O42 Nd1 O31 70.75(6) . .
O11 Nd1 O31 134.85(6) . .
O32 Nd1 O31 67.52(6) . .
O41 Nd1 Rb1 114.03(5) . .
O12 Nd1 Rb1 111.32(4) . .
O21 Nd1 Rb1 103.52(4) . .
O22 Nd1 Rb1 41.77(4) . .
O42 Nd1 Rb1 163.70(5) . .
O11 Nd1 Rb1 43.87(4) . .
O32 Nd1 Rb1 47.12(4) . .
O31 Nd1 Rb1 93.15(5) . .
O1 Rb1 O23 144.43(11) . 2_655
O1 Rb1 O22 130.59(11) . .
O23 Rb1 O22 83.97(5) 2_655 .
O23 Rb1 O1' 150.44(10) 2_655 .
O22 Rb1 O1' 118.40(9) . .
O1 Rb1 O11 129.45(11) . .
O23 Rb1 O11 68.58(5) 2_655 .
O22 Rb1 O11 63.32(5) . .
O1' Rb1 O11 137.16(10) . .
O1 Rb1 O32 87.31(11) . .
O23 Rb1 O32 123.22(5) 2_655 .
O22 Rb1 O32 59.58(5) . .
O1' Rb1 O32 86.07(9) . .
O11 Rb1 O32 56.82(5) . .
O1 Rb1 C112 99.23(11) . .
O23 Rb1 C112 62.66(6) 2_655 .
O22 Rb1 C112 118.66(6) . .
O1' Rb1 C112 114.39(10) . .
O11 Rb1 C112 57.13(6) . .
O32 Rb1 C112 96.58(6) . .
O1 Rb1 C222 89.50(11) . .
O23 Rb1 C222 110.92(6) 2_655 .
O22 Rb1 C222 52.94(6) . .
O1' Rb1 C222 74.36(9) . .
O11 Rb1 C222 115.41(6) . .
O32 Rb1 C222 81.70(6) . .
C112 Rb1 C222 171.03(7) . .
O1 Rb1 C212 94.58(12) . 2_655
O23 Rb1 C212 65.32(6) 2_655 2_655
O22 Rb1 C212 102.81(6) . 2_655
O1' Rb1 C212 89.62(10) . 2_655
O11 Rb1 C212 133.04(6) . 2_655
O32 Rb1 C212 156.12(6) . 2_655
C112 Rb1 C212 106.56(7) . 2_655
C222 Rb1 C212 74.53(6) . 2_655
O1 Rb1 C221 111.44(11) . .
O23 Rb1 C221 89.71(5) 2_655 .
O22 Rb1 C221 39.60(5) . .
O1' Rb1 C221 96.28(9) . .
O11 Rb1 C221 101.91(5) . .
O32 Rb1 C221 87.30(5) . .
C112 Rb1 C221 149.25(6) . .
C222 Rb1 C221 22.34(6) . .
C212 Rb1 C221 69.82(6) 2_655 .
O1 Rb1 C220 127.51(11) . .
O23 Rb1 C220 82.59(5) 2_655 .
O22 Rb1 C220 16.71(5) . .
O1' Rb1 C220 113.03(9) . .
O11 Rb1 C220 78.43(5) . .
O32 Rb1 C220 73.03(5) . .
C112 Rb1 C220 130.43(6) . .
C222 Rb1 C220 40.64(6) . .
C212 Rb1 C220 87.21(6) 2_655 .
C221 Rb1 C220 23.53(5) . .
O1 Rb1 C111 103.33(11) . .
O23 Rb1 C111 71.52(6) 2_655 .
O22 Rb1 C111 102.32(5) . .
O1' Rb1 C111 117.44(9) . .
O11 Rb1 C111 39.01(5) . .
O32 Rb1 C111 75.60(5) . .
C112 Rb1 C111 21.68(6) . .
C222 Rb1 C111 153.18(6) . .
C212 Rb1 C111 126.61(6) 2_655 .
C221 Rb1 C111 140.33(6) . .
C220 Rb1 C111 117.16(5) . .
C110 C11 C120 121.1(2) . .
C110 C11 C130 117.5(2) . .
C120 C11 C130 121.1(2) . .
C110 O11 Nd1 131.53(16) . .
C110 O11 Rb1 124.04(15) . .
Nd1 O11 Rb1 100.75(6) . .
O11 C110 C11 124.6(2) . .
O11 C110 C111 115.5(2) . .
C11 C110 C111 119.9(2) . .
C116 C111 C112 119.1(3) . .
C116 C111 C110 119.1(2) . .
C112 C111 C110 121.6(2) . .
C116 C111 Rb1 127.11(19) . .
C112 C111 Rb1 62.61(14) . .
C110 C111 Rb1 79.80(14) . .
C113 C112 C111 120.7(3) . .
C113 C112 Rb1 111.44(19) . .
C111 C112 Rb1 95.71(16) . .
C113 C112 H112 119.6 . .
C111 C112 H112 119.6 . .
Rb1 C112 H112 62.0 . .
C114 C113 C112 119.6(3) . .
C114 C113 H113 120.2 . .
C112 C113 H113 120.2 . .
C115 C114 C113 120.0(3) . .
C115 C114 H114 120.0 . .
C113 C114 H114 120.0 . .
C114 C115 C116 120.9(3) . .
C114 C115 H115 119.6 . .
C116 C115 H115 119.6 . .
C111 C116 C115 119.8(3) . .
C111 C116 H116 120.1 . .
C115 C116 H116 120.1 . .
C120 O12 Nd1 138.92(17) . .
O12 C120 C11 123.5(2) . .
O12 C120 C121 115.5(2) . .
C11 C120 C121 121.0(2) . .
C126 C121 C122 118.8(3) . .
C126 C121 C120 121.1(2) . .
C122 C121 C120 119.6(2) . .
C123 C122 C121 120.5(3) . .
C123 C122 H122 119.7 . .
C121 C122 H122 119.7 . .
C122 C123 C124 120.6(3) . .
C122 C123 H123 119.7 . .
C124 C123 H123 119.7 . .
C123 C124 C125 119.7(3) . .
C123 C124 H124 120.1 . .
C125 C124 H124 120.1 . .
C124 C125 C126 119.7(3) . .
C124 C125 H125 120.2 . .
C126 C125 H125 120.2 . .
C121 C126 C125 120.6(3) . .
C121 C126 H126 119.7 . .
C125 C126 H126 119.7 . .
O13 C130 C131 119.8(2) . .
O13 C130 C11 120.4(2) . .
C131 C130 C11 119.6(2) . .
C136 C131 C132 118.8(3) . .
C136 C131 C130 123.0(2) . .
C132 C131 C130 118.2(2) . .
C133 C132 C131 120.1(3) . .
C133 C132 H132 119.9 . .
C131 C132 H132 119.9 . .
C134 C133 C132 120.3(3) . .
C134 C133 H133 119.8 . .
C132 C133 H133 119.8 . .
C133 C134 C135 120.1(3) . .
C133 C134 H134 120.0 . .
C135 C134 H134 120.0 . .
C134 C135 C136 120.4(3) . .
C134 C135 H135 119.8 . .
C136 C135 H135 119.8 . .
C135 C136 C131 120.3(3) . .
C135 C136 H136 119.8 . .
C131 C136 H136 119.8 . .
C220 C21 C210 121.4(2) . .
C220 C21 C230 120.8(2) . .
C210 C21 C230 117.8(2) . .
C210 O21 Nd1 132.44(16) . .
O21 C210 C21 124.3(2) . .
O21 C210 C211 115.6(2) . .
C21 C210 C211 120.1(2) . .
C212 C211 C216 119.9(2) . .
C212 C211 C210 120.7(2) . .
C216 C211 C210 119.3(2) . .
C211 C212 C213 119.9(3) . .
C211 C212 Rb1 99.95(18) . 2_655
C213 C212 Rb1 93.8(2) . 2_655
C211 C212 H212 120.1 . .
C213 C212 H212 120.1 . .
Rb1 C212 H212 76.2 2_655 .
C212 C213 C214 120.0(3) . .
C212 C213 H213 120.0 . .
C214 C213 H213 120.0 . .
C215 C214 C213 120.2(3) . .
C215 C214 H214 119.9 . .
C213 C214 H214 119.9 . .
C214 C215 C216 119.9(3) . .
C214 C215 H215 120.0 . .
C216 C215 H215 120.0 . .
C215 C216 C211 120.1(3) . .
C215 C216 H216 120.0 . .
C211 C216 H216 120.0 . .
C220 O22 Nd1 132.96(16) . .
C220 O22 Rb1 123.39(16) . .
Nd1 O22 Rb1 103.61(6) . .
O22 C220 C21 124.7(2) . .
O22 C220 C221 114.6(2) . .
C21 C220 C221 120.7(2) . .
O22 C220 Rb1 39.90(12) . .
C21 C220 Rb1 157.16(17) . .
C221 C220 Rb1 77.16(13) . .
C222 C221 C226 119.3(2) . .
C222 C221 C220 118.8(2) . .
C226 C221 C220 121.9(2) . .
C222 C221 Rb1 70.28(14) . .
C226 C221 Rb1 120.84(15) . .
C220 C221 Rb1 79.31(13) . .
C223 C222 C221 120.3(3) . .
C223 C222 Rb1 114.49(18) . .
C221 C222 Rb1 87.37(15) . .
C223 C222 H222 119.9 . .
C221 C222 H222 119.9 . .
Rb1 C222 H222 68.3 . .
C222 C223 C224 119.9(3) . .
C222 C223 H223 120.1 . .
C224 C223 H223 120.1 . .
C225 C224 C223 120.3(3) . .
C225 C224 H224 119.9 . .
C223 C224 H224 119.9 . .
C224 C225 C226 120.5(3) . .
C224 C225 H225 119.8 . .
C226 C225 H225 119.8 . .
C225 C226 C221 119.8(3) . .
C225 C226 H226 120.1 . .
C221 C226 H226 120.1 . .
C230 O23 Rb1 152.18(16) . 2_655
O23 C230 C21 120.8(2) . .
O23 C230 C231 119.2(2) . .
C21 C230 C231 120.0(2) . .
C236 C231 C232 119.4(2) . .
C236 C231 C230 121.2(2) . .
C232 C231 C230 119.3(2) . .
C233 C232 C231 120.7(3) . .
C233 C232 H232 119.7 . .
C231 C232 H232 119.7 . .
C232 C233 C234 119.7(3) . .
C232 C233 H233 120.1 . .
C234 C233 H233 120.1 . .
C235 C234 C233 120.1(3) . .
C235 C234 H234 119.9 . .
C233 C234 H234 119.9 . .
C234 C235 C236 120.5(3) . .
C234 C235 H235 119.8 . .
C236 C235 H235 119.8 . .
C235 C236 C231 119.6(3) . .
C235 C236 H236 120.2 . .
C231 C236 H236 120.2 . .
C320 C31 C310 120.3(2) . .
C320 C31 C330 118.6(2) . .
C310 C31 C330 121.0(2) . .
C310 O31 Nd1 136.52(17) . .
O31 C310 C31 124.1(2) . .
O31 C310 C311 115.5(2) . .
C31 C310 C311 120.4(2) . .
C316 C311 C312 119.1(2) . .
C316 C311 C310 121.9(2) . .
C312 C311 C310 119.0(2) . .
C313 C312 C311 120.4(3) . .
C313 C312 H312 119.8 . .
C311 C312 H312 119.8 . .
C314 C313 C312 119.9(3) . .
C314 C313 H313 120.1 . .
C312 C313 H313 120.1 . .
C315 C314 C313 120.3(3) . .
C315 C314 H314 119.9 . .
C313 C314 H314 119.9 . .
C314 C315 C316 119.8(3) . .
C314 C315 H315 120.1 . .
C316 C315 H315 120.1 . .
C311 C316 C315 120.5(3) . .
C311 C316 H316 119.7 . .
C315 C316 H316 119.7 . .
C320 O32 Nd1 127.06(16) . .
C320 O32 Rb1 134.23(16) . .
Nd1 O32 Rb1 96.84(5) . .
O32 C320 C31 123.2(2) . .
O32 C320 C31' 115.8(3) . .
C31 C320 C31' 120.8(3) . .
O32 C320 C321 114.4(3) . .
C31 C320 C321 121.5(3) . .
C326 C321 C322 117.4(5) . .
C326 C321 C320 124.4(5) . .
C322 C321 C320 117.9(5) . .
C323 C322 C321 121.4(6) . .
C323 C322 H322 119.3 . .
C321 C322 H322 119.3 . .
C324 C323 C322 120.0(6) . .
C324 C323 H323 120.0 . .
C322 C323 H323 120.0 . .
C323 C324 C325 119.7(6) . .
C323 C324 H324 120.1 . .
C325 C324 H324 120.1 . .
C326 C325 C324 121.0(6) . .
C326 C325 H325 119.5 . .
C324 C325 H325 119.5 . .
C325 C326 C321 120.5(6) . .
C325 C326 H326 119.8 . .
C321 C326 H326 119.8 . .
C32' C31' C36' 120.5(6) . .
C32' C31' C320 120.1(5) . .
C36' C31' C320 118.7(5) . .
C31' C32' C33' 119.7(7) . .
C31' C32' H32' 120.2 . .
C33' C32' H32' 120.2 . .
C34' C33' C32' 119.9(8) . .
C34' C33' H33' 120.1 . .
C32' C33' H33' 120.1 . .
C35' C34' C33' 121.3(8) . .
C35' C34' H34' 119.4 . .
C33' C34' H34' 119.4 . .
C34' C35' C36' 120.2(8) . .
C34' C35' H35' 119.9 . .
C36' C35' H35' 119.9 . .
C35' C36' C31' 118.4(7) . .
C35' C36' H36' 120.8 . .
C31' C36' H36' 120.8 . .
O33 C330 C31 121.9(2) . .
O33 C330 C331 118.1(2) . .
C31 C330 C331 119.9(2) . .
C336 C331 C332 119.4(3) . .
C336 C331 C330 121.6(2) . .
C332 C331 C330 118.6(3) . .
C333 C332 C331 120.1(3) . .
C333 C332 H332 119.9 . .
C331 C332 H332 119.9 . .
C334 C333 C332 119.9(3) . .
C334 C333 H333 120.0 . .
C332 C333 H333 120.0 . .
C335 C334 C333 120.3(3) . .
C335 C334 H334 119.8 . .
C333 C334 H334 119.8 . .
C334 C335 C336 120.2(3) . .
C334 C335 H335 119.9 . .
C336 C335 H335 119.9 . .
C335 C336 C331 119.9(3) . .
C335 C336 H336 120.0 . .
C331 C336 H336 120.0 . .
C420 C41 C410 120.1(2) . .
C420 C41 C430 122.2(2) . .
C410 C41 C430 117.6(2) . .
C410 O41 Nd1 137.57(18) . .
O41 C410 C41 123.3(3) . .
O41 C410 C411 115.6(2) . .
C41 C410 C411 121.1(2) . .
C412 C411 C416 119.3(3) . .
C412 C411 C410 119.1(3) . .
C416 C411 C410 121.4(3) . .
C411 C412 C413 120.4(4) . .
C411 C412 H412 119.8 . .
C413 C412 H412 119.8 . .
C414 C413 C412 119.2(4) . .
C414 C413 H413 120.4 . .
C412 C413 H413 120.4 . .
C415 C414 C413 120.7(3) . .
C415 C414 H414 119.7 . .
C413 C414 H414 119.7 . .
C414 C415 C416 119.9(4) . .
C414 C415 H415 120.0 . .
C416 C415 H415 120.0 . .
C411 C416 C415 120.4(3) . .
C411 C416 H416 119.8 . .
C415 C416 H416 119.8 . .
C420 O42 Nd1 133.24(16) . .
O42 C420 C41 123.9(2) . .
O42 C420 C421 116.0(2) . .
C41 C420 C421 120.1(2) . .
C422 C421 C426 118.9(3) . .
C422 C421 C420 119.5(2) . .
C426 C421 C420 121.5(3) . .
C421 C422 C423 120.4(3) . .
C421 C422 H422 119.8 . .
C423 C422 H422 119.8 . .
C424 C423 C422 120.1(3) . .
C424 C423 H423 120.0 . .
C422 C423 H423 120.0 . .
C425 C424 C423 120.2(3) . .
C425 C424 H424 119.9 . .
C423 C424 H424 119.9 . .
C424 C425 C426 119.9(3) . .
C424 C425 H425 120.0 . .
C426 C425 H425 120.0 . .
C425 C426 C421 120.4(3) . .
C425 C426 H426 119.8 . .
C421 C426 H426 119.8 . .
O43 C430 C41 120.5(3) . .
O43 C430 C431 119.1(3) . .
C41 C430 C431 120.3(3) . .
C432 C431 C436 119.1(3) . .
C432 C431 C430 118.5(3) . .
C436 C431 C430 122.2(3) . .
C431 C432 C433 120.4(3) . .
C431 C432 H432 119.8 . .
C433 C432 H432 119.8 . .
C434 C433 C432 119.7(3) . .
C434 C433 H433 120.1 . .
C432 C433 H433 120.1 . .
C435 C434 C433 120.5(3) . .
C435 C434 H434 119.8 . .
C433 C434 H434 119.8 . .
C436 C435 C434 119.8(3) . .
C436 C435 H435 120.1 . .
C434 C435 H435 120.1 . .
C435 C436 C431 120.6(3) . .
C435 C436 H436 119.7 . .
C431 C436 H436 119.7 . .
C2 O1 Rb1 127.0(5) . .
C2 O1 H1 109.5 . .
Rb1 O1 H1 120.2 . .
O1 C2 C3 110.7(4) . .
O1 C2 H2A 109.5 . .
C3 C2 H2A 109.5 . .
O1 C2 H2B 109.5 . .
C3 C2 H2B 109.5 . .
H2A C2 H2B 108.1 . .
C2 C3 H3A 109.5 . .
C2 C3 H3B 109.5 . .
H3A C3 H3B 109.5 . .
C2 C3 H3C 109.5 . .
H3A C3 H3C 109.5 . .
H3B C3 H3C 109.5 . .
C5 O4 H4 109.5 . .
O4 C5 C6 112.5(6) . .
O4 C5 H5A 109.1 . .
C6 C5 H5A 109.1 . .
O4 C5 H5B 109.1 . .
C6 C5 H5B 109.1 . .
H5A C5 H5B 107.8 . .
C5 C6 H6A 109.5 . .
C5 C6 H6B 109.5 . .
H6A C6 H6B 109.5 . .
C5 C6 H6C 109.5 . .
H6A C6 H6C 109.5 . .
H6B C6 H6C 109.5 . .
C2' O1' Rb1 128.5(3) . .
C2' O1' H1' 109.5 . .
Rb1 O1' H1' 114.0 . .
O1' C2' C3' 110.9(4) . .
O1' C2' H2'A 109.5 . .
C3' C2' H2'A 109.5 . .
O1' C2' H2'B 109.5 . .
C3' C2' H2'B 109.5 . .
H2'A C2' H2'B 108.0 . .
C2' C3' H3'A 109.5 . .
C2' C3' H3'B 109.5 . .
H3'A C3' H3'B 109.5 . .
C2' C3' H3'C 109.5 . .
H3'A C3' H3'C 109.5 . .
H3'B C3' H3'C 109.5 . .
C5' O4' H4' 109.5 . .
O4' C5' C6' 115.8(7) . .
O4' C5' H5'A 108.3 . .
C6' C5' H5'A 108.3 . .
O4' C5' H5'B 108.3 . .
C6' C5' H5'B 108.3 . .
H5'A C5' H5'B 107.4 . .
C5' C6' H6'A 109.5 . .
C5' C6' H6'B 109.5 . .
H6'A C6' H6'B 109.5 . .
C5' C6' H6'C 109.5 . .
H6'A C6' H6'C 109.5 . .
H6'B C6' H6'C 109.5 . .

loop_
_geom_bond_atom_site_label_1
_geom_bond_atom_site_label_2
_geom_bond_distance
_geom_bond_site_symmetry_2
Nd1 O41 2.3895(18) .
Nd1 O12 2.3980(18) .
Nd1 O21 2.4002(17) .
Nd1 O22 2.4166(17) .
Nd1 O42 2.4169(17) .
Nd1 O11 2.4363(16) .
Nd1 O32 2.4500(18) .
Nd1 O31 2.4503(17) .
Nd1 Rb1 4.1340(3) .
Rb1 O1 2.772(5) .
Rb1 O23 2.8221(19) 2_655
Rb1 O22 2.8332(17) .
Rb1 O1' 2.863(4) .
Rb1 O11 2.9161(18) .
Rb1 O32 3.0510(18) .
Rb1 C112 3.336(3) .
Rb1 C222 3.448(3) .
Rb1 C212 3.534(3) 2_655
Rb1 C221 3.659(2) .
Rb1 C220 3.688(2) .
Rb1 C111 3.739(3) .
C11 C110 1.410(4) .
C11 C120 1.422(3) .
C11 C130 1.498(3) .
O11 C110 1.270(3) .
C110 C111 1.510(3) .
C111 C116 1.388(4) .
C111 C112 1.388(4) .
C112 C113 1.388(4) .
C112 H112 0.9500 .
C113 C114 1.382(5) .
C113 H113 0.9500 .
C114 C115 1.369(5) .
C114 H114 0.9500 .
C115 C116 1.388(4) .
C115 H115 0.9500 .
C116 H116 0.9500 .
O12 C120 1.263(3) .
C120 C121 1.490(4) .
C121 C126 1.388(4) .
C121 C122 1.389(4) .
C122 C123 1.377(4) .
C122 H122 0.9500 .
C123 C124 1.379(4) .
C123 H123 0.9500 .
C124 C125 1.385(4) .
C124 H124 0.9500 .
C125 C126 1.392(4) .
C125 H125 0.9500 .
C126 H126 0.9500 .
O13 C130 1.220(3) .
C130 C131 1.497(4) .
C131 C136 1.384(4) .
C131 C132 1.398(4) .
C132 C133 1.384(4) .
C132 H132 0.9500 .
C133 C134 1.367(5) .
C133 H133 0.9500 .
C134 C135 1.378(5) .
C134 H134 0.9500 .
C135 C136 1.380(4) .
C135 H135 0.9500 .
C136 H136 0.9500 .
C21 C220 1.407(3) .
C21 C210 1.431(4) .
C21 C230 1.486(3) .
O21 C210 1.260(3) .
C210 C211 1.500(3) .
C211 C212 1.385(4) .
C211 C216 1.387(4) .
C212 C213 1.386(4) .
C212 Rb1 3.534(3) 2_655
C212 H212 0.9500 .
C213 C214 1.387(5) .
C213 H213 0.9500 .
C214 C215 1.376(5) .
C214 H214 0.9500 .
C215 C216 1.386(4) .
C215 H215 0.9500 .
C216 H216 0.9500 .
O22 C220 1.270(3) .
C220 C221 1.498(4) .
C221 C222 1.392(4) .
C221 C226 1.397(4) .
C222 C223 1.385(4) .
C222 H222 0.9500 .
C223 C224 1.385(5) .
C223 H223 0.9500 .
C224 C225 1.374(5) .
C224 H224 0.9500 .
C225 C226 1.385(4) .
C225 H225 0.9500 .
C226 H226 0.9500 .
O23 C230 1.227(3) .
O23 Rb1 2.8221(19) 2_655
C230 C231 1.497(4) .
C231 C236 1.394(4) .
C231 C232 1.394(3) .
C232 C233 1.379(4) .
C232 H232 0.9500 .
C233 C234 1.387(4) .
C233 H233 0.9500 .
C234 C235 1.382(4) .
C234 H234 0.9500 .
C235 C236 1.388(4) .
C235 H235 0.9500 .
C236 H236 0.9500 .
C31 C320 1.424(4) .
C31 C310 1.431(4) .
C31 C330 1.480(4) .
O31 C310 1.259(3) .
C310 C311 1.502(3) .
C311 C316 1.388(4) .
C311 C312 1.389(4) .
C312 C313 1.389(4) .
C312 H312 0.9500 .
C313 C314 1.384(4) .
C313 H313 0.9500 .
C314 C315 1.377(4) .
C314 H314 0.9500 .
C315 C316 1.391(4) .
C315 H315 0.9500 .
C316 H316 0.9500 .
O32 C320 1.258(3) .
C320 C31' 1.480(6) .
C320 C321 1.531(5) .
C321 C326 1.403(9) .
C321 C322 1.412(8) .
C322 C323 1.385(9) .
C322 H322 0.9500 .
C323 C324 1.371(9) .
C323 H323 0.9500 .
C324 C325 1.390(8) .
C324 H324 0.9500 .
C325 C326 1.377(9) .
C325 H325 0.9500 .
C326 H326 0.9500 .
C31' C32' 1.367(9) .
C31' C36' 1.398(10) .
C32' C33' 1.389(10) .
C32' H32' 0.9500 .
C33' C34' 1.360(11) .
C33' H33' 0.9500 .
C34' C35' 1.355(11) .
C34' H34' 0.9500 .
C35' C36' 1.393(10) .
C35' H35' 0.9500 .
C36' H36' 0.9500 .
O33 C330 1.227(3) .
C330 C331 1.494(4) .
C331 C336 1.391(4) .
C331 C332 1.392(4) .
C332 C333 1.385(4) .
C332 H332 0.9500 .
C333 C334 1.380(5) .
C333 H333 0.9500 .
C334 C335 1.375(5) .
C334 H334 0.9500 .
C335 C336 1.385(4) .
C335 H335 0.9500 .
C336 H336 0.9500 .
C41 C420 1.422(4) .
C41 C410 1.432(4) .
C41 C430 1.491(4) .
O41 C410 1.262(3) .
C410 C411 1.496(4) .
C411 C412 1.378(5) .
C411 C416 1.384(5) .
C412 C413 1.398(5) .
C412 H412 0.9500 .
C413 C414 1.379(6) .
C413 H413 0.9500 .
C414 C415 1.368(6) .
C414 H414 0.9500 .
C415 C416 1.388(4) .
C415 H415 0.9500 .
C416 H416 0.9500 .
O42 C420 1.262(3) .
C420 C421 1.505(4) .
C421 C422 1.388(4) .
C421 C426 1.396(4) .
C422 C423 1.389(4) .
C422 H422 0.9500 .
C423 C424 1.383(5) .
C423 H423 0.9500 .
C424 C425 1.377(5) .
C424 H424 0.9500 .
C425 C426 1.389(4) .
C425 H425 0.9500 .
C426 H426 0.9500 .
O43 C430 1.229(3) .
C430 C431 1.502(4) .
C431 C432 1.386(4) .
C431 C436 1.396(4) .
C432 C433 1.387(5) .
C432 H432 0.9500 .
C433 C434 1.383(5) .
C433 H433 0.9500 .
C434 C435 1.379(5) .
C434 H434 0.9500 .
C435 C436 1.379(4) .
C435 H435 0.9500 .
C436 H436 0.9500 .
O1 C2 1.426(4) .
O1 H1 0.8400 .
C2 C3 1.505(3) .
C2 H2A 0.9900 .
C2 H2B 0.9900 .
C3 H3A 0.9800 .
C3 H3B 0.9800 .
C3 H3C 0.9800 .
O4 C5 1.418(4) .
O4 H4 0.8400 .
C5 C6 1.502(10) .
C5 H5A 0.9900 .
C5 H5B 0.9900 .
C6 H6A 0.9800 .
C6 H6B 0.9800 .
C6 H6C 0.9800 .
O1' C2' 1.423(4) .
O1' H1' 0.8400 .
C2' C3' 1.499(3) .
C2' H2'A 0.9900 .
C2' H2'B 0.9900 .
C3' H3'A 0.9800 .
C3' H3'B 0.9800 .
C3' H3'C 0.9800 .
O4' C5' 1.425(5) .
O4' H4' 0.8400 .
C5' C6' 1.434(10) .
C5' H5'A 0.9900 .
C5' H5'B 0.9900 .
C6' H6'A 0.9800 .
C6' H6'B 0.9800 .
C6' H6'C 0.9800 .

loop_
_geom_hbond_atom_site_label_D
_geom_hbond_atom_site_label_H
_geom_hbond_atom_site_label_A
_geom_hbond_distance_DH
_geom_hbond_distance_HA
_geom_hbond_distance_DA
_geom_hbond_angle_DHA
O1 H1 O4 0.84 1.88 2.720(7) 177.9
O1' H1' O4' 0.84 1.91 2.745(6) 174.8
O4 H4 O33 0.84 1.98 2.740(6) 150.1
O4' H4' O33 0.84 2.01 2.834(6) 168.8

loop_
_geom_torsion_atom_site_label_1
_geom_torsion_atom_site_label_2
_geom_torsion_atom_site_label_3
_geom_torsion_atom_site_label_4
_geom_torsion
_geom_torsion_site_symmetry_1
_geom_torsion_site_symmetry_4
Nd1 O11 C110 C11 40.2(4) . .
Rb1 O11 C110 C11 -165.76(19) . .
Nd1 O11 C110 C111 -137.82(19) . .
Rb1 O11 C110 C111 16.2(3) . .
C120 C11 C110 O11 -5.3(4) . .
C130 C11 C110 O11 168.1(2) . .
C120 C11 C110 C111 172.7(2) . .
C130 C11 C110 C111 -13.9(4) . .
O11 C110 C111 C116 116.4(3) . .
C11 C110 C111 C116 -61.7(4) . .
O11 C110 C111 C112 -59.3(3) . .
C11 C110 C111 C112 122.6(3) . .
O11 C110 C111 Rb1 -10.56(19) . .
C11 C110 C111 Rb1 171.3(2) . .
C116 C111 C112 C113 -0.2(4) . .
C110 C111 C112 C113 175.5(3) . .
Rb1 C111 C112 C113 119.1(3) . .
C116 C111 C112 Rb1 -119.3(2) . .
C110 C111 C112 Rb1 56.4(2) . .
C111 C112 C113 C114 -0.7(4) . .
Rb1 C112 C113 C114 110.3(3) . .
C112 C113 C114 C115 0.9(5) . .
C113 C114 C115 C116 -0.3(6) . .
C112 C111 C116 C115 0.8(5) . .
C110 C111 C116 C115 -175.0(3) . .
Rb1 C111 C116 C115 -75.3(4) . .
C114 C115 C116 C111 -0.6(5) . .
Nd1 O12 C120 C11 5.4(4) . .
Nd1 O12 C120 C121 -171.95(18) . .
C110 C11 C120 O12 -17.4(4) . .
C130 C11 C120 O12 169.4(2) . .
C110 C11 C120 C121 159.9(2) . .
C130 C11 C120 C121 -13.3(4) . .
O12 C120 C121 C126 133.4(3) . .
C11 C120 C121 C126 -44.0(4) . .
O12 C120 C121 C122 -38.4(4) . .
C11 C120 C121 C122 144.1(3) . .
C126 C121 C122 C123 1.7(4) . .
C120 C121 C122 C123 173.8(3) . .
C121 C122 C123 C124 -1.6(5) . .
C122 C123 C124 C125 -0.4(5) . .
C123 C124 C125 C126 2.3(5) . .
C122 C121 C126 C125 0.2(4) . .
C120 C121 C126 C125 -171.7(3) . .
C124 C125 C126 C121 -2.2(5) . .
C110 C11 C130 O13 -55.4(4) . .
C120 C11 C130 O13 118.1(3) . .
C110 C11 C130 C131 121.5(3) . .
C120 C11 C130 C131 -65.1(3) . .
O13 C130 C131 C136 172.0(3) . .
C11 C130 C131 C136 -4.9(4) . .
O13 C130 C131 C132 -5.5(4) . .
C11 C130 C131 C132 177.6(2) . .
C136 C131 C132 C133 0.8(4) . .
C130 C131 C132 C133 178.4(3) . .
C131 C132 C133 C134 -0.6(5) . .
C132 C133 C134 C135 0.2(5) . .
C133 C134 C135 C136 0.0(6) . .
C134 C135 C136 C131 0.2(6) . .
C132 C131 C136 C135 -0.6(5) . .
C130 C131 C136 C135 -178.1(3) . .
Nd1 O21 C210 C21 33.1(3) . .
Nd1 O21 C210 C211 -144.87(18) . .
C220 C21 C210 O21 2.3(4) . .
C230 C21 C210 O21 179.1(2) . .
C220 C21 C210 C211 -179.9(2) . .
C230 C21 C210 C211 -3.1(3) . .
O21 C210 C211 C212 -62.1(3) . .
C21 C210 C211 C212 119.9(3) . .
O21 C210 C211 C216 114.2(3) . .
C21 C210 C211 C216 -63.9(3) . .
C216 C211 C212 C213 1.0(5) . .
C210 C211 C212 C213 177.2(3) . .
C216 C211 C212 Rb1 101.2(3) . 2_655
C210 C211 C212 Rb1 -82.6(2) . 2_655
C211 C212 C213 C214 -1.4(5) . .
Rb1 C212 C213 C214 -105.2(3) 2_655 .
C212 C213 C214 C215 0.8(6) . .
C213 C214 C215 C216 0.3(6) . .
C214 C215 C216 C211 -0.7(6) . .
C212 C211 C216 C215 0.1(5) . .
C210 C211 C216 C215 -176.2(3) . .
Nd1 O22 C220 C21 -25.7(4) . .
Rb1 O22 C220 C21 156.80(18) . .
Nd1 O22 C220 C221 155.59(16) . .
Rb1 O22 C220 C221 -21.9(3) . .
Nd1 O22 C220 Rb1 177.5(3) . .
C210 C21 C220 O22 -5.7(4) . .
C230 C21 C220 O22 177.6(2) . .
C210 C21 C220 C221 172.9(2) . .
C230 C21 C220 C221 -3.8(3) . .
C210 C21 C220 Rb1 34.9(6) . .
C230 C21 C220 Rb1 -141.8(3) . .
O22 C220 C221 C222 -46.1(3) . .
C21 C220 C221 C222 135.1(2) . .
Rb1 C220 C221 C222 -60.3(2) . .
O22 C220 C221 C226 134.0(2) . .
C21 C220 C221 C226 -44.7(3) . .
Rb1 C220 C221 C226 119.8(2) . .
O22 C220 C221 Rb1 14.19(18) . .
C21 C220 C221 Rb1 -164.5(2) . .
C226 C221 C222 C223 1.9(4) . .
C220 C221 C222 C223 -177.9(2) . .
Rb1 C221 C222 C223 117.0(3) . .
C226 C221 C222 Rb1 -115.0(2) . .
C220 C221 C222 Rb1 65.1(2) . .
C221 C222 C223 C224 -1.1(4) . .
Rb1 C222 C223 C224 100.9(3) . .
C222 C223 C224 C225 -0.7(4) . .
C223 C224 C225 C226 1.6(4) . .
C224 C225 C226 C221 -0.7(4) . .
C222 C221 C226 C225 -1.1(4) . .
C220 C221 C226 C225 178.8(2) . .
Rb1 C221 C226 C225 -84.4(3) . .
Rb1 O23 C230 C21 -21.1(5) 2_655 .
Rb1 O23 C230 C231 160.9(3) 2_655 .
C220 C21 C230 O23 126.4(3) . .
C210 C21 C230 O23 -50.4(3) . .
C220 C21 C230 C231 -55.5(3) . .
C210 C21 C230 C231 127.6(2) . .
O23 C230 C231 C236 157.7(3) . .
C21 C230 C231 C236 -20.3(4) . .
O23 C230 C231 C232 -20.8(4) . .
C21 C230 C231 C232 161.2(2) . .
C236 C231 C232 C233 0.2(4) . .
C230 C231 C232 C233 178.7(2) . .
C231 C232 C233 C234 -0.1(4) . .
C232 C233 C234 C235 -0.1(4) . .
C233 C234 C235 C236 0.3(5) . .
C234 C235 C236 C231 -0.2(4) . .
C232 C231 C236 C235 0.0(4) . .
C230 C231 C236 C235 -178.5(2) . .
Nd1 O31 C310 C31 0.4(4) . .
Nd1 O31 C310 C311 178.47(17) . .
C320 C31 C310 O31 15.2(4) . .
C330 C31 C310 O31 -168.0(3) . .
C320 C31 C310 C311 -162.8(2) . .
C330 C31 C310 C311 14.0(4) . .
O31 C310 C311 C316 -136.8(3) . .
C31 C310 C311 C316 41.3(4) . .
O31 C310 C311 C312 40.9(3) . .
C31 C310 C311 C312 -140.9(3) . .
C316 C311 C312 C313 -2.7(4) . .
C310 C311 C312 C313 179.5(2) . .
C311 C312 C313 C314 1.7(4) . .
C312 C313 C314 C315 0.5(4) . .
C313 C314 C315 C316 -1.8(4) . .
C312 C311 C316 C315 1.4(4) . .
C310 C311 C316 C315 179.2(2) . .
C314 C315 C316 C311 0.8(4) . .
Nd1 O32 C320 C31 -55.9(3) . .
Rb1 O32 C320 C31 104.7(3) . .
Nd1 O32 C320 C31' 129.8(4) . .
Rb1 O32 C320 C31' -69.6(4) . .
Nd1 O32 C320 C321 112.7(3) . .
Rb1 O32 C320 C321 -86.7(4) . .
C310 C31 C320 O32 13.2(4) . .
C330 C31 C320 O32 -163.7(3) . .
C310 C31 C320 C31' -172.9(4) . .
C330 C31 C320 C31' 10.2(5) . .
C310 C31 C320 C321 -154.7(4) . .
C330 C31 C320 C321 28.5(5) . .
O32 C320 C321 C326 -139.6(6) . .
C31 C320 C321 C326 29.2(8) . .
O32 C320 C321 C322 33.0(7) . .
C31 C320 C321 C322 -158.2(5) . .
C326 C321 C322 C323 -1.1(10) . .
C320 C321 C322 C323 -174.2(6) . .
C321 C322 C323 C324 -0.3(10) . .
C322 C323 C324 C325 -0.2(10) . .
C323 C324 C325 C326 1.9(10) . .
C324 C325 C326 C321 -3.3(11) . .
C322 C321 C326 C325 2.8(10) . .
C320 C321 C326 C325 175.5(6) . .
O32 C320 C31' C32' 34.8(8) . .
C31 C320 C31' C32' -139.6(6) . .
O32 C320 C31' C36' -135.2(5) . .
C31 C320 C31' C36' 50.4(8) . .
C36' C31' C32' C33' -0.4(11) . .
C320 C31' C32' C33' -170.3(6) . .
C31' C32' C33' C34' 1.6(12) . .
C32' C33' C34' C35' -0.3(13) . .
C33' C34' C35' C36' -2.2(13) . .
C34' C35' C36' C31' 3.3(12) . .
C32' C31' C36' C35' -2.0(11) . .
C320 C31' C36' C35' 168.0(6) . .
C320 C31 C330 O33 44.8(4) . .
C310 C31 C330 O33 -132.1(3) . .
C320 C31 C330 C331 -132.2(3) . .
C310 C31 C330 C331 50.9(4) . .
O33 C330 C331 C336 -147.7(3) . .
C31 C330 C331 C336 29.4(4) . .
O33 C330 C331 C332 25.1(4) . .
C31 C330 C331 C332 -157.8(3) . .
C336 C331 C332 C333 -0.9(4) . .
C330 C331 C332 C333 -173.8(3) . .
C331 C332 C333 C334 1.3(5) . .
C332 C333 C334 C335 -0.9(5) . .
C333 C334 C335 C336 0.1(5) . .
C334 C335 C336 C331 0.3(5) . .
C332 C331 C336 C335 0.1(4) . .
C330 C331 C336 C335 172.8(3) . .
Nd1 O41 C410 C41 -28.4(5) . .
Nd1 O41 C410 C411 149.8(2) . .
C420 C41 C410 O41 19.7(4) . .
C430 C41 C410 O41 -157.5(3) . .
C420 C41 C410 C411 -158.4(3) . .
C430 C41 C410 C411 24.4(4) . .
O41 C410 C411 C412 38.8(4) . .
C41 C410 C411 C412 -142.9(3) . .
O41 C410 C411 C416 -136.6(3) . .
C41 C410 C411 C416 41.6(4) . .
C416 C411 C412 C413 -3.7(5) . .
C410 C411 C412 C413 -179.3(3) . .
C411 C412 C413 C414 3.5(6) . .
C412 C413 C414 C415 -0.7(6) . .
C413 C414 C415 C416 -1.7(5) . .
C412 C411 C416 C415 1.2(5) . .
C410 C411 C416 C415 176.7(3) . .
C414 C415 C416 C411 1.5(5) . .
Nd1 O42 C420 C41 -41.9(4) . .
Nd1 O42 C420 C421 137.4(2) . .
C410 C41 C420 O42 13.8(4) . .
C430 C41 C420 O42 -169.2(3) . .
C410 C41 C420 C421 -165.5(3) . .
C430 C41 C420 C421 11.5(4) . .
O42 C420 C421 C422 35.6(4) . .
C41 C420 C421 C422 -145.1(3) . .
O42 C420 C421 C426 -140.3(3) . .
C41 C420 C421 C426 39.0(4) . .
C426 C421 C422 C423 -3.2(4) . .
C420 C421 C422 C423 -179.2(3) . .
C421 C422 C423 C424 3.2(5) . .
C422 C423 C424 C425 -0.7(5) . .
C423 C424 C425 C426 -1.8(5) . .
C424 C425 C426 C421 1.8(5) . .
C422 C421 C426 C425 0.7(4) . .
C420 C421 C426 C425 176.6(3) . .
C420 C41 C430 O43 -129.5(3) . .
C410 C41 C430 O43 47.6(4) . .
C420 C41 C430 C431 53.5(4) . .
C410 C41 C430 C431 -129.4(3) . .
O43 C430 C431 C432 17.6(4) . .
C41 C430 C431 C432 -165.4(3) . .
O43 C430 C431 C436 -158.0(3) . .
C41 C430 C431 C436 19.0(4) . .
C436 C431 C432 C433 0.5(5) . .
C430 C431 C432 C433 -175.2(3) . .
C431 C432 C433 C434 0.2(5) . .
C432 C433 C434 C435 -0.9(5) . .
C433 C434 C435 C436 0.8(5) . .
C434 C435 C436 C431 -0.1(5) . .
C432 C431 C436 C435 -0.6(5) . .
C430 C431 C436 C435 175.0(3) . .
Rb1 O1 C2 C3 -93.5(7) . .
Rb1 O1' C2' C3' 11.8(9) . .
